data_2209483
loop_
_publ_author_name
'\"Ozbey, S\"uheyla'
'Meri\,c, Asiye'

_publ_section_title
;
 3,4-Di-<i>p</i>-tolyl-6,7-dihydroimidazo[2,1-<i>b</i>][1,3]thiazole
;
_journal_coeditor_code ER2004
_journal_issue 7
_journal_name_full 'Acta Crystallographica Section E'
_journal_page_first o2717
_journal_page_last o2719
_journal_paper_doi 10.1107/S160053680602099X
_journal_volume 62
_journal_year 2006
_chemical_formula_iupac 'C19 H18 N2 S'
_chemical_formula_moiety 'C19 H18 N2 S'
_chemical_formula_sum 'C19 H18 N2 S'
_chemical_formula_weight 306.41
_chemical_name_systematic
;
3,4-Di-p-tolyl-6,7-dihydroimidazo[2,1-b][1,3]thiazole
;
_space_group_IT_number 15
_symmetry_cell_setting monoclinic
_symmetry_space_group_name_Hall '-C 2yc'
_symmetry_space_group_name_H-M 'C 1 2/c 1'
_audit_creation_method 'WinGX routine CIF_UPDATE'
_cell_angle_alpha 90
_cell_angle_beta 91.76(2)
_cell_angle_gamma 90
_cell_formula_units_Z 8
_cell_length_a 18.064(4)
_cell_length_b 7.901(2)
_cell_length_c 22.401(7)
_cell_measurement_reflns_used 25
_cell_measurement_temperature 293(2)
_cell_measurement_theta_max 42.81
_cell_measurement_theta_min 21.22
_cell_volume 3195.6(15)
_computing_cell_refinement 'CAD-4 EXPRESS'
_computing_data_collection 'CAD-4 EXPRESS (Enraf--Nonius, 1994)'
_computing_data_reduction 'XCAD4 (Harms & Wocadlo, 1995)'
_computing_molecular_graphics 'ORTEP-3 for Windows (Farrugia, 1997)'
_computing_publication_material 'WinGX (Farrugia, 1999)'
_computing_structure_refinement 'SHELXL97 (Sheldrick, 1997)'
_computing_structure_solution 'SHELXS97 (Sheldrick, 1997)'
_diffrn_measured_fraction_theta_full 0.926
_diffrn_measured_fraction_theta_max 0.927
_diffrn_measurement_device '\k-geometry diffractometer'
_diffrn_measurement_device_type 'Enraf Nonius TurboCAD-4'
_diffrn_measurement_method 'non-profiled \w'
_diffrn_radiation_type CuK\a
_diffrn_radiation_wavelength 1.54184
_diffrn_reflns_av_R_equivalents 0.0335
_diffrn_reflns_limit_h_max 0
_diffrn_reflns_limit_h_min -22
_diffrn_reflns_limit_k_max 9
_diffrn_reflns_limit_k_min 0
_diffrn_reflns_limit_l_max 27
_diffrn_reflns_limit_l_min -27
_diffrn_reflns_number 3110
_diffrn_reflns_theta_full 74.16
_diffrn_reflns_theta_max 74.16
_diffrn_reflns_theta_min 3.95
_diffrn_standards_decay_% 0
_diffrn_standards_interval_time 120
_diffrn_standards_number 3
_exptl_absorpt_coefficient_mu 1.761
_exptl_absorpt_correction_T_max 0.810
_exptl_absorpt_correction_T_min 0.632
_exptl_absorpt_correction_type psi-scan
_exptl_absorpt_process_details '(North <i>et al.</i>,  1968)'
_exptl_crystal_colour 'light brown'
_exptl_crystal_density_diffrn 1.274
_exptl_crystal_density_method 'not measured'
_exptl_crystal_description prism
_exptl_crystal_F_000 1296
_exptl_crystal_size_max 0.36
_exptl_crystal_size_mid 0.24
_exptl_crystal_size_min 0.12
_refine_diff_density_max 0.593
_refine_diff_density_min -0.417
_refine_ls_extinction_method none
_refine_ls_goodness_of_fit_ref 1.057
_refine_ls_hydrogen_treatment constr
_refine_ls_matrix_type full
_refine_ls_number_parameters 199
_refine_ls_number_reflns 3018
_refine_ls_number_restraints 0
_refine_ls_restrained_S_all 1.057
_refine_ls_R_factor_gt 0.0634
_refine_ls_shift/su_max 0
_refine_ls_structure_factor_coef Fsqd
_refine_ls_weighting_details 'calc w = 1/[\s^2^(Fo^2^)+(0.0984P)^2^+2.0386P] where P=(Fo^2^+2Fc^2^)/3'
_refine_ls_weighting_scheme calc
_refine_ls_wR_factor_ref 0.1848
_reflns_number_gt 2081
_reflns_number_total 3018
_reflns_threshold_expression I>2\s(I)
_cod_data_source_file er2004.cif
_cod_data_source_block 3
_cod_original_cell_volume 3195.9(15)
_cod_original_sg_symbol_H-M 'C 2/c'
_cod_database_code 2209483

loop_
_symmetry_equiv_pos_as_xyz
'x, y, z'
'-x, y, -z+1/2'
'x+1/2, y+1/2, z'
'-x+1/2, y+1/2, -z+1/2'
'-x, -y, -z'
'x, -y, z-1/2'
'-x+1/2, -y+1/2, -z'
'x+1/2, -y+1/2, z-1/2'

loop_
_atom_site_type_symbol
_atom_site_label
_atom_site_fract_x
_atom_site_fract_y
_atom_site_fract_z
_atom_site_U_iso_or_equiv
_atom_site_adp_type
_atom_site_calc_flag
_atom_site_refinement_flags
_atom_site_occupancy
C C2 0.1297(2) 0.9049(5) 0.02442(17) 0.0671(10) Uani d . 1
H H2A 0.1219 0.7908 0.0095 0.08 Uiso calc R 1
H H2B 0.0891 0.9333 0.0499 0.08 Uiso calc R 1
C C3 0.13196(18) 1.0293(5) -0.02786(15) 0.0579(9) Uani d . 1
H H1A 0.1048 0.9851 -0.0625 0.069 Uiso calc R 1
H H1B 0.1109 1.1376 -0.0171 0.069 Uiso calc R 1
C C5 0.25152(17) 1.1083(4) -0.08669(13) 0.0442(7) Uani d . 1
C C6 0.32483(16) 1.0976(4) -0.06574(13) 0.0440(7) Uani d . 1
C C7 0.25890(18) 1.0033(4) 0.00440(13) 0.0480(7) Uani d . 1
C C8 0.39419(16) 1.1459(4) -0.09406(12) 0.0426(7) Uani d . 1
C C9 0.46018(17) 1.0751(4) -0.07258(14) 0.0498(8) Uani d . 1
H H14 0.4591 0.998 -0.0413 0.06 Uiso calc R 1
C C10 0.52726(18) 1.1166(5) -0.09666(15) 0.0539(8) Uani d . 1
H H15 0.5705 1.0687 -0.0807 0.065 Uiso calc R 1
C C11 0.53125(17) 1.2283(5) -0.14404(15) 0.0524(8) Uani d . 1
C C12 0.46545(18) 1.2979(5) -0.16568(15) 0.0550(8) Uani d . 1
H H17 0.4666 1.373 -0.1976 0.066 Uiso calc R 1
C C13 0.39789(18) 1.2591(4) -0.14121(14) 0.0525(8) Uani d . 1
H H18 0.3548 1.3093 -0.1565 0.063 Uiso calc R 1
C C14 0.21589(16) 1.1558(4) -0.14387(13) 0.0435(7) Uani d . 1
C C15 0.24043(17) 1.0918(4) -0.19792(13) 0.0484(8) Uani d . 1
H H7 0.282 1.0224 -0.198 0.058 Uiso calc R 1
C C16 0.20376(18) 1.1301(5) -0.25136(14) 0.0530(8) Uani d . 1
H H8 0.2215 1.0868 -0.2868 0.064 Uiso calc R 1
C C17 0.14110(17) 1.2317(4) -0.25328(14) 0.0501(8) Uani d . 1
C C18 0.11741(18) 1.2976(5) -0.19955(15) 0.0555(9) Uani d . 1
H H10 0.0759 1.3673 -0.1997 0.067 Uiso calc R 1
C C19 0.15398(18) 1.2621(4) -0.14583(15) 0.0538(8) Uani d . 1
H H11 0.1372 1.3093 -0.1107 0.065 Uiso calc R 1
C C20 0.1003(2) 1.2702(5) -0.31163(16) 0.0676(10) Uani d . 1
H H12A 0.0586 1.3418 -0.3042 0.101 Uiso calc R 1
H H12B 0.0832 1.1664 -0.3296 0.101 Uiso calc R 1
H H12C 0.133 1.3266 -0.3381 0.101 Uiso calc R 1
C C21 0.6040(2) 1.2703(6) -0.17189(18) 0.0708(11) Uani d . 1
H H19A 0.5957 1.3494 -0.2039 0.106 Uiso calc R 1
H H19B 0.6257 1.1688 -0.1872 0.106 Uiso calc R 1
H H19C 0.637 1.3195 -0.1423 0.106 Uiso calc R 1
N N4 0.21061(14) 1.0462(3) -0.03994(11) 0.0464(6) Uani d . 1
N N7 0.32813(14) 1.0307(4) -0.00790(11) 0.0491(6) Uani d . 1
S S1 0.21703(5) 0.91680(13) 0.06671(4) 0.0628(3) Uani d . 1

loop_
_atom_site_aniso_label
_atom_site_aniso_U_11
_atom_site_aniso_U_22
_atom_site_aniso_U_33
_atom_site_aniso_U_12
_atom_site_aniso_U_13
_atom_site_aniso_U_23
C2 0.065(2) 0.079(3) 0.058(2) -0.009(2) 0.0117(17) 0.007(2)
C3 0.0467(19) 0.074(2) 0.0529(18) -0.0054(17) 0.0063(14) -0.0019(17)
C5 0.0464(16) 0.0491(18) 0.0374(15) 0.0034(14) 0.0025(12) -0.0027(13)
C6 0.0458(17) 0.0496(18) 0.0366(14) 0.0015(14) 0.0011(12) -0.0013(13)
C7 0.0551(19) 0.051(2) 0.0382(15) 0.0015(15) 0.0031(13) -0.0016(14)
C8 0.0429(15) 0.0490(17) 0.0358(14) -0.0011(13) 0.0010(12) -0.0030(13)
C9 0.0500(18) 0.058(2) 0.0408(16) 0.0020(15) -0.0032(13) -0.0027(14)
C10 0.0420(17) 0.068(2) 0.0514(18) 0.0041(15) -0.0032(14) -0.0068(16)
C11 0.0435(17) 0.060(2) 0.0539(18) -0.0062(15) 0.0060(14) -0.0106(16)
C12 0.0551(19) 0.058(2) 0.0519(18) -0.0023(16) 0.0078(15) 0.0064(16)
C13 0.0479(18) 0.057(2) 0.0523(18) 0.0071(15) 0.0030(14) 0.0035(16)
C14 0.0411(15) 0.0484(17) 0.0411(15) 0.0004(13) 0.0015(12) 0.0007(13)
C15 0.0411(16) 0.058(2) 0.0462(17) 0.0076(14) 0.0041(13) 0.0000(15)
C16 0.0515(18) 0.068(2) 0.0403(16) -0.0012(16) 0.0057(13) 0.0000(15)
C17 0.0447(17) 0.054(2) 0.0509(17) -0.0080(15) -0.0042(13) 0.0084(15)
C18 0.0451(17) 0.060(2) 0.061(2) 0.0100(16) -0.0041(15) 0.0051(17)
C19 0.0499(18) 0.061(2) 0.0511(18) 0.0077(16) 0.0064(14) -0.0050(16)
C20 0.064(2) 0.078(3) 0.060(2) -0.0080(19) -0.0169(17) 0.015(2)
C21 0.054(2) 0.080(3) 0.079(3) -0.0100(19) 0.0130(18) -0.004(2)
N4 0.0452(14) 0.0520(15) 0.0422(13) -0.0001(12) 0.0058(10) -0.0001(11)
N7 0.0511(15) 0.0579(16) 0.0383(13) 0.0014(13) -0.0007(11) 0.0008(12)
S1 0.0678(6) 0.0772(7) 0.0437(5) -0.0071(5) 0.0087(4) 0.0076(4)

loop_
_atom_type_symbol
_atom_type_description
_atom_type_scat_dispersion_real
_atom_type_scat_dispersion_imag
_atom_type_scat_source
C C 0.0181 0.0091 'International Tables Vol C Tables 4.2.6.8 and 6.1.1.4'
H H 0 0 'International Tables Vol C Tables 4.2.6.8 and 6.1.1.4'
N N 0.0311 0.018 'International Tables Vol C Tables 4.2.6.8 and 6.1.1.4'
S S 0.3331 0.5567 'International Tables Vol C Tables 4.2.6.8 and 6.1.1.4'

loop_
_geom_angle_atom_site_label_1
_geom_angle_atom_site_label_2
_geom_angle_atom_site_label_3
_geom_angle
_geom_angle_publ_flag
C3 C2 S1 108.8(2) yes
C3 C2 H2A 109.9 ?
S1 C2 H2A 109.9 ?
C3 C2 H2B 109.9 ?
S1 C2 H2B 109.9 ?
H2A C2 H2B 108.3 ?
N4 C3 C2 104.5(3) yes
N4 C3 H1A 110.9 ?
C2 C3 H1A 110.9 ?
N4 C3 H1B 110.9 ?
C2 C3 H1B 110.9 ?
H1A C3 H1B 108.9 ?
N4 C5 C6 104.3(3) yes
N4 C5 C14 121.3(3) ?
C6 C5 C14 134.2(3) ?
C5 C6 N7 110.3(3) yes
C5 C6 C8 130.7(3) ?
N7 C6 C8 119.0(3) ?
N7 C7 N4 113.9(3) yes
N7 C7 S1 132.4(3) ?
N4 C7 S1 113.7(2) yes
C13 C8 C9 117.5(3) ?
C13 C8 C6 123.8(3) ?
C9 C8 C6 118.6(3) ?
C10 C9 C8 121.5(3) ?
C10 C9 H14 119.2 ?
C8 C9 H14 119.2 ?
C9 C10 C11 121.2(3) ?
C9 C10 H15 119.4 ?
C11 C10 H15 119.4 ?
C10 C11 C12 117.2(3) ?
C10 C11 C21 121.6(3) ?
C12 C11 C21 121.2(3) ?
C13 C12 C11 122.0(3) ?
C13 C12 H17 119 ?
C11 C12 H17 119 ?
C12 C13 C8 120.5(3) ?
C12 C13 H18 119.8 ?
C8 C13 H18 119.8 ?
C19 C14 C15 117.7(3) ?
C19 C14 C5 120.7(3) ?
C15 C14 C5 121.5(3) ?
C16 C15 C14 121.0(3) ?
C16 C15 H7 119.5 ?
C14 C15 H7 119.5 ?
C15 C16 C17 121.5(3) ?
C15 C16 H8 119.3 ?
C17 C16 H8 119.3 ?
C18 C17 C16 117.5(3) ?
C18 C17 C20 121.2(3) ?
C16 C17 C20 121.3(3) ?
C17 C18 C19 121.7(3) ?
C17 C18 H10 119.2 ?
C19 C18 H10 119.2 ?
C18 C19 C14 120.6(3) ?
C18 C19 H11 119.7 ?
C14 C19 H11 119.7 ?
C17 C20 H12A 109.5 ?
C17 C20 H12B 109.5 ?
H12A C20 H12B 109.5 ?
C17 C20 H12C 109.5 ?
H12A C20 H12C 109.5 ?
H12B C20 H12C 109.5 ?
C11 C21 H19A 109.5 ?
C11 C21 H19B 109.5 ?
H19A C21 H19B 109.5 ?
C11 C21 H19C 109.5 ?
H19A C21 H19C 109.5 ?
H19B C21 H19C 109.5 ?
C7 N4 C5 107.3(3) yes
C7 N4 C3 116.9(3) yes
C5 N4 C3 135.6(3) ?
C7 N7 C6 104.1(3) yes
C7 S1 C2 89.66(16) yes

loop_
_geom_bond_atom_site_label_1
_geom_bond_atom_site_label_2
_geom_bond_distance
_geom_bond_publ_flag
C2 C3 1.530(5) yes
C2 S1 1.818(4) yes
C2 H2A 0.97 ?
C2 H2B 0.97 ?
C3 N4 1.461(4) yes
C3 H1A 0.97 ?
C3 H1B 0.97 ?
C5 N4 1.390(4) yes
C5 C6 1.394(4) yes
C5 C14 1.465(4) yes
C6 N7 1.399(4) yes
C6 C8 1.472(4) yes
C7 N7 1.307(4) yes
C7 N4 1.345(4) yes
C7 S1 1.747(3) yes
C8 C13 1.387(4) ?
C8 C9 1.389(4) ?
C9 C10 1.381(5) ?
C9 H14 0.93 ?
C10 C11 1.384(5) ?
C10 H15 0.93 ?
C11 C12 1.384(5) ?
C11 C21 1.509(5) ?
C12 C13 1.388(4) ?
C12 H17 0.93 ?
C13 H18 0.93 ?
C14 C19 1.398(4) ?
C14 C15 1.397(4) ?
C15 C16 1.384(4) ?
C15 H7 0.93 ?
C16 C17 1.387(5) ?
C16 H8 0.93 ?
C17 C18 1.391(5) ?
C17 C20 1.512(4) ?
C18 C19 1.384(4) ?
C18 H10 0.93 ?
C19 H11 0.93 ?
C20 H12A 0.96 ?
C20 H12B 0.96 ?
C20 H12C 0.96 ?
C21 H19A 0.96 ?
C21 H19B 0.96 ?
C21 H19C 0.96 ?

loop_
_geom_torsion_atom_site_label_1
_geom_torsion_atom_site_label_2
_geom_torsion_atom_site_label_3
_geom_torsion_atom_site_label_4
_geom_torsion
_geom_torsion_publ_flag
S1 C2 C3 N4 26.2(3) ?
N4 C5 C6 N7 0.1(3) ?
C14 C5 C6 N7 -175.0(3) ?
N4 C5 C6 C8 -179.1(3) ?
C14 C5 C6 C8 5.8(6) ?
C5 C6 C8 C13 20.4(5) ?
N7 C6 C8 C13 -158.8(3) yes
C5 C6 C8 C9 -159.8(3) ?
N7 C6 C8 C9 21.0(4) ?
C13 C8 C9 C10 0.7(5) ?
C6 C8 C9 C10 -179.2(3) ?
C8 C9 C10 C11 -1.3(5) ?
C9 C10 C11 C12 0.8(5) ?
C9 C10 C11 C21 -178.1(3) ?
C10 C11 C12 C13 0.2(5) ?
C21 C11 C12 C13 179.1(3) ?
C11 C12 C13 C8 -0.8(5) ?
C9 C8 C13 C12 0.4(5) ?
C6 C8 C13 C12 -179.8(3) ?
N4 C5 C14 C19 49.8(5) ?
C6 C5 C14 C19 -135.7(4) ?
N4 C5 C14 C15 -127.6(3) yes
C6 C5 C14 C15 46.9(5) ?
C19 C14 C15 C16 -1.1(5) ?
C5 C14 C15 C16 176.3(3) ?
C14 C15 C16 C17 -0.7(5) ?
C15 C16 C17 C18 1.6(5) ?
C15 C16 C17 C20 -178.7(3) ?
C16 C17 C18 C19 -0.9(5) ?
C20 C17 C18 C19 179.4(3) ?
C17 C18 C19 C14 -0.9(5) ?
C15 C14 C19 C18 1.9(5) ?
C5 C14 C19 C18 -175.6(3) ?
N7 C7 N4 C5 0.1(4) ?
S1 C7 N4 C5 -178.4(2) ?
N7 C7 N4 C3 -176.2(3) ?
S1 C7 N4 C3 5.3(4) ?
C6 C5 N4 C7 -0.1(3) ?
C14 C5 N4 C7 175.8(3) ?
C6 C5 N4 C3 175.1(3) ?
C14 C5 N4 C3 -9.0(6) ?
C2 C3 N4 C7 -20.6(4) ?
C2 C3 N4 C5 164.4(3) ?
N4 C7 N7 C6 -0.1(4) ?
S1 C7 N7 C6 178.1(3) ?
C5 C6 N7 C7 0.0(3) ?
C8 C6 N7 C7 179.3(3) ?
N7 C7 S1 C2 -168.4(4) ?
N4 C7 S1 C2 9.9(3) ?
C3 C2 S1 C7 -21.1(3) ?

loop_
_cod_related_entry_id
_cod_related_entry_database
_cod_related_entry_code
1 ChemSpider 21127991
